data_1551400
loop_
_publ_author_name
'Scott E. Denmark'
'Eduard Hartmann'
'David J. P. Kornfilt'
'Hao Wang'

_publ_section_title
;
 Mechanistic, crystallographic, and computational studies on the
 catalytic, enantioselective sulfenofunctionalization of alkenes
;
_journal_name_full 'Nature Chemistry'
_journal_page_first 1056
_journal_page_last 1064
_journal_paper_doi 10.1038/nchem.2109
_journal_volume 6
_journal_year 2014
_chemical_formula_moiety
; 
C32 H12 B F24, C34 H37 N3 P S2, 2(C H2 Cl2) 
;
_chemical_formula_sum 'C68 H53 B Cl4 F24 N3 P S2'
_chemical_formula_weight 1615.83
_space_group_IT_number 2
_space_group_name_Hall '-P 1'
_space_group_name_H-M_alt 'P -1'
_symmetry_cell_setting triclinic
_symmetry_space_group_name_Hall '-P 1'
_symmetry_space_group_name_H-M 'P -1'
_atom_sites_solution_hydrogens geom
_atom_sites_solution_primary direct
_atom_sites_solution_secondary difmap
_cell_angle_alpha 76.883(2)
_cell_angle_beta 70.416(2)
_cell_angle_gamma 65.366(2)
_cell_formula_units_Z 2
_cell_length_a 14.370(2)
_cell_length_b 15.135(2)
_cell_length_c 19.376(3)
_cell_measurement_reflns_used 7590
_cell_measurement_temperature 167(2)
_cell_measurement_theta_max 23.60
_cell_measurement_theta_min 2.21
_cell_volume 3590.2(9)
_computing_cell_refinement 'SAINT V7.68A (Bruker, 2005)'
_computing_data_collection 'APEX2 V2010.11-3 (Bruker, 2010)'
_computing_data_reduction
; 
SAINT V7.68A, XPREP V2005/2, SADABS V2008/2, TWINABS V2008/2 
(Bruker, 2005 & 2008) 
;
_computing_molecular_graphics
; 
SHELXTL V6.12 (Bruker, 2005), CrystalMaker v2.1.3 (CrystalMaker, 1994) 
;
_computing_publication_material 'XCIF V6.12 (Bruker, 2005)'
_computing_structure_refinement 'SHELXTL V6.12 (Bruker, 2005)'
_computing_structure_solution 'SHELXTL V6.12 (Bruker, 2005)'
_diffrn_ambient_temperature 167(2)
_diffrn_measured_fraction_theta_full 0.990
_diffrn_measured_fraction_theta_max 0.990
_diffrn_measurement_device 'Siemens Platform/ApexII CCD'
_diffrn_measurement_method 'profile data from \f and \w scans'
_diffrn_radiation_monochromator graphite
_diffrn_radiation_source 'normal-focus sealed tube'
_diffrn_radiation_type MoK\a
_diffrn_radiation_wavelength 0.71073
_diffrn_radiation_wavelength_id bm32zas
_diffrn_reflns_av_R_equivalents 0.0441
_diffrn_reflns_av_sigmaI/netI 0.0544
_diffrn_reflns_limit_h_max 17
_diffrn_reflns_limit_h_min -17
_diffrn_reflns_limit_k_max 18
_diffrn_reflns_limit_k_min -18
_diffrn_reflns_limit_l_max 24
_diffrn_reflns_limit_l_min -24
_diffrn_reflns_number 42822
_diffrn_reflns_theta_full 26.39
_diffrn_reflns_theta_max 26.39
_diffrn_reflns_theta_min 1.12
_exptl_absorpt_coefficient_mu 0.351
_exptl_absorpt_correction_T_max 0.9985
_exptl_absorpt_correction_T_min 0.9152
_exptl_absorpt_correction_type integration
_exptl_absorpt_process_details 'SHELXTL/XPREP V2005/2 (Bruker, 2005)'
_exptl_crystal_colour yellow
_exptl_crystal_density_diffrn 1.495
_exptl_crystal_density_method 'not measured'
_exptl_crystal_description prism
_exptl_crystal_F_000 1636
_exptl_crystal_id bm32zas
_exptl_crystal_preparation
; 
The data crystal was mounted using oil (Parantone-N, Exxon) to a 
0.3 mm cryo-loop (Hampton Research) with the (2 2 3) scattering 
planes roughly normal to the spindle axis. 
;
_exptl_crystal_size_max 0.542
_exptl_crystal_size_mid 0.41
_exptl_crystal_size_min 0.396
_refine_diff_density_max 0.889
_refine_diff_density_min -0.729
_refine_diff_density_rms 0.084
_refine_ls_extinction_method none
_refine_ls_goodness_of_fit_ref 1.046
_refine_ls_hydrogen_treatment noref
_refine_ls_matrix_type full
_refine_ls_number_parameters 1132
_refine_ls_number_reflns 14547
_refine_ls_number_restraints 1164
_refine_ls_restrained_S_all 1.333
_refine_ls_R_factor_all 0.1075
_refine_ls_R_factor_gt 0.0746
_refine_ls_shift/su_max 0.000
_refine_ls_shift/su_mean 0.000
_refine_ls_structure_factor_coef Fsqd
_refine_ls_weighting_details 'calc w=1/[\s^2^(Fo^2^)+(0.1202P)^2^+4.2008P] where P=(Fo^2^+2Fc^2^)/3'
_refine_ls_weighting_scheme calc
_refine_ls_wR_factor_gt 0.2062
_refine_ls_wR_factor_ref 0.2315
_reflns_number_gt 9769
_reflns_number_total 14547
_reflns_threshold_expression >2sigma(I)
_cod_data_source_file nchem.2109-s2.cif
_cod_data_source_block bm32zas
_cod_depositor_comments
;
The following automatic conversions were performed:

data item '_symmetry_cell_setting' value 'Triclinic' was changed to
'triclinic' in accordance with the built-in table derived from the
CIF Core dictionary named 'cif_core.dic' version 2.4.5 last updated
on 2014-11-21.

Automatic conversion script
Id: cif_fix_values 6909 2019-04-08 15:41:33Z antanas 
;
_cod_original_sg_symbol_Hall ' -P 1'
_cod_original_sg_symbol_H-M 'P-1   '
_cod_database_code 1551400

loop_
_symmetry_equiv_pos_as_xyz
'x, y, z'
'-x, -y, -z'

loop_
_atom_site_label
_atom_site_type_symbol
_atom_site_fract_x
_atom_site_fract_y
_atom_site_fract_z
_atom_site_U_iso_or_equiv
_atom_site_adp_type
_atom_site_occupancy
_atom_site_symmetry_multiplicity
_atom_site_calc_flag
_atom_site_refinement_flags
_atom_site_disorder_assembly
_atom_site_disorder_group
P1 P 0.40520(9) 0.36335(8) 0.18535(6) 0.0271(3) Uani 1 1 d . A .
S1 S 0.39650(10) 0.24294(9) 0.26269(6) 0.0350(3) Uani 1 1 d . . .
S2 S 0.43837(10) 0.26377(10) 0.34798(7) 0.0384(3) Uani 1 1 d . . .
N1 N 0.3343(3) 0.4628(3) 0.2272(2) 0.0278(8) Uani 1 1 d . . .
N2 N 0.5262(3) 0.3662(3) 0.1531(2) 0.0317(8) Uani 1 1 d . . .
N3 N 0.3629(3) 0.3572(3) 0.1191(2) 0.0330(9) Uani 1 1 d D . .
C1 C 0.3143(4) 0.3229(4) 0.4108(3) 0.0358(11) Uani 1 1 d . . .
C2 C 0.2982(5) 0.4107(4) 0.4328(3) 0.0451(13) Uani 1 1 d . . .
H2A H 0.3504 0.4394 0.4116 0.054 Uiso 1 1 calc R . .
C3 C 0.2067(5) 0.4563(5) 0.4852(3) 0.0582(16) Uani 1 1 d . . .
H3A H 0.1959 0.5158 0.5008 0.070 Uiso 1 1 calc R . .
C4 C 0.1306(5) 0.4142(5) 0.5151(3) 0.0615(17) Uani 1 1 d . . .
H4A H 0.0674 0.4455 0.5511 0.074 Uiso 1 1 calc R . .
C5 C 0.1456(5) 0.3276(6) 0.4932(3) 0.0619(17) Uani 1 1 d . . .
H5A H 0.0925 0.2999 0.5137 0.074 Uiso 1 1 calc R . .
C6 C 0.2385(5) 0.2807(4) 0.4411(3) 0.0465(13) Uani 1 1 d . . .
H6A H 0.2499 0.2204 0.4265 0.056 Uiso 1 1 calc R . .
C7 C 0.3605(4) 0.5494(3) 0.2053(2) 0.0287(9) Uani 1 1 d . . .
C8 C 0.4553(4) 0.5470(3) 0.2105(2) 0.0283(9) Uani 1 1 d . . .
C9 C 0.4800(4) 0.6343(3) 0.1842(2) 0.0320(10) Uani 1 1 d . . .
C10 C 0.5798(4) 0.6364(4) 0.1798(3) 0.0406(12) Uani 1 1 d . . .
H10A H 0.6331 0.5790 0.1945 0.049 Uiso 1 1 calc R . .
C11 C 0.5998(5) 0.7205(4) 0.1545(3) 0.0528(15) Uani 1 1 d . . .
H11A H 0.6670 0.7206 0.1517 0.063 Uiso 1 1 calc R . .
C12 C 0.5230(5) 0.8062(4) 0.1328(4) 0.0587(17) Uani 1 1 d . . .
H12A H 0.5378 0.8642 0.1161 0.070 Uiso 1 1 calc R . .
C13 C 0.4268(5) 0.8069(4) 0.1354(3) 0.0520(15) Uani 1 1 d . . .
H13A H 0.3751 0.8656 0.1204 0.062 Uiso 1 1 calc R . .
C14 C 0.4027(4) 0.7214(3) 0.1601(3) 0.0363(11) Uani 1 1 d . . .
C15 C 0.3059(4) 0.7192(4) 0.1594(3) 0.0398(12) Uani 1 1 d . . .
H15A H 0.2540 0.7773 0.1440 0.048 Uiso 1 1 calc R . .
C16 C 0.2853(4) 0.6358(3) 0.1801(3) 0.0355(11) Uani 1 1 d . . .
H16A H 0.2204 0.6355 0.1777 0.043 Uiso 1 1 calc R . .
C17 C 0.5718(4) 0.3715(3) 0.2077(3) 0.0306(10) Uani 1 1 d . . .
C18 C 0.5324(4) 0.4568(3) 0.2390(2) 0.0295(10) Uani 1 1 d . . .
C19 C 0.5666(4) 0.4569(4) 0.3013(3) 0.0344(11) Uani 1 1 d . . .
C20 C 0.5208(4) 0.5372(4) 0.3428(3) 0.0433(12) Uani 1 1 d . . .
H20A H 0.4657 0.5944 0.3297 0.052 Uiso 1 1 calc R . .
C21 C 0.5547(5) 0.5339(5) 0.4018(3) 0.0568(16) Uani 1 1 d . . .
H21A H 0.5228 0.5887 0.4294 0.068 Uiso 1 1 calc R . .
C22 C 0.6359(5) 0.4507(6) 0.4218(4) 0.0659(19) Uani 1 1 d . . .
H22A H 0.6599 0.4497 0.4622 0.079 Uiso 1 1 calc R . .
C23 C 0.6805(5) 0.3715(5) 0.3838(3) 0.0547(16) Uani 1 1 d . . .
H23 H 0.7349 0.3150 0.3984 0.066 Uiso 1 1 calc R . .
C24 C 0.6476(4) 0.3713(4) 0.3229(3) 0.0409(12) Uani 1 1 d . . .
C25 C 0.6916(4) 0.2886(4) 0.2835(3) 0.0424(12) Uani 1 1 d . . .
H25A H 0.7487 0.2329 0.2958 0.051 Uiso 1 1 calc R . .
C26 C 0.6539(4) 0.2874(4) 0.2290(3) 0.0397(12) Uani 1 1 d . . .
H26A H 0.6823 0.2301 0.2047 0.048 Uiso 1 1 calc R . .
C27 C 0.6028(4) 0.3083(4) 0.0910(3) 0.0432(12) Uani 1 1 d . . .
H27A H 0.6686 0.3213 0.0757 0.065 Uiso 1 1 calc R . .
H27B H 0.5716 0.3269 0.0496 0.065 Uiso 1 1 calc R . .
H27C H 0.6188 0.2385 0.1070 0.065 Uiso 1 1 calc R . .
C28 C 0.2232(4) 0.4765(4) 0.2707(3) 0.0341(10) Uani 1 1 d . . .
H28A H 0.2023 0.5160 0.3109 0.051 Uiso 1 1 calc R . .
H28B H 0.2183 0.4126 0.2912 0.051 Uiso 1 1 calc R . .
H28C H 0.1756 0.5098 0.2387 0.051 Uiso 1 1 calc R . .
C29 C 0.3476(4) 0.2718(4) 0.1032(3) 0.0393(11) Uani 1 1 d . A .
H29A H 0.3286 0.2931 0.0554 0.047 Uiso 1 1 calc R . .
C30 C 0.2525(5) 0.2513(5) 0.1583(3) 0.0520(14) Uani 1 1 d . . .
H30A H 0.1917 0.3131 0.1679 0.078 Uiso 1 1 calc R A .
H30B H 0.2707 0.2187 0.2044 0.078 Uiso 1 1 calc R . .
H30C H 0.2339 0.2091 0.1380 0.078 Uiso 1 1 calc R . .
C31 C 0.4470(5) 0.1819(4) 0.0895(3) 0.0497(14) Uani 1 1 d . . .
H31A H 0.5027 0.1981 0.0496 0.075 Uiso 1 1 calc R A .
H31B H 0.4323 0.1317 0.0755 0.075 Uiso 1 1 calc R . .
H31C H 0.4709 0.1572 0.1344 0.075 Uiso 1 1 calc R . .
C32 C 0.343(2) 0.4479(10) 0.0648(9) 0.035(3) Uani 0.57(6) 1 d PDU A 1
H32A H 0.3615 0.4959 0.0807 0.042 Uiso 0.57(6) 1 calc PR A 1
C33 C 0.225(2) 0.4927(13) 0.0693(11) 0.044(4) Uani 0.57(6) 1 d PDU A 1
H33A H 0.2083 0.5564 0.0400 0.066 Uiso 0.57(6) 1 calc PR A 1
H33B H 0.1831 0.5011 0.1208 0.066 Uiso 0.57(6) 1 calc PR A 1
H33C H 0.2062 0.4492 0.0502 0.066 Uiso 0.57(6) 1 calc PR A 1
C34 C 0.412(2) 0.427(2) -0.0137(9) 0.047(4) Uani 0.57(6) 1 d PDU A 1
H34A H 0.3854 0.4835 -0.0483 0.070 Uiso 0.57(6) 1 calc PR A 1
H34B H 0.4102 0.3691 -0.0259 0.070 Uiso 0.57(6) 1 calc PR A 1
H34C H 0.4861 0.4165 -0.0173 0.070 Uiso 0.57(6) 1 calc PR A 1
C32B C 0.314(3) 0.4515(11) 0.0743(13) 0.033(4) Uani 0.43(6) 1 d PDU A 2
H32B H 0.3177 0.5048 0.0943 0.040 Uiso 0.43(6) 1 calc PR A 2
C33B C 0.197(2) 0.480(2) 0.0794(16) 0.051(5) Uani 0.43(6) 1 d PDU A 2
H33D H 0.1704 0.5439 0.0523 0.076 Uiso 0.43(6) 1 calc PR A 2
H33E H 0.1551 0.4817 0.1311 0.076 Uiso 0.43(6) 1 calc PR A 2
H33F H 0.1891 0.4309 0.0579 0.076 Uiso 0.43(6) 1 calc PR A 2
C34B C 0.381(3) 0.450(2) -0.0058(15) 0.044(5) Uani 0.43(6) 1 d PDU A 2
H34D H 0.3555 0.5145 -0.0325 0.066 Uiso 0.43(6) 1 calc PR A 2
H34E H 0.3760 0.4014 -0.0289 0.066 Uiso 0.43(6) 1 calc PR A 2
H34F H 0.4557 0.4323 -0.0073 0.066 Uiso 0.43(6) 1 calc PR A 2
B1 B 0.0273(4) 0.0396(4) 0.2330(3) 0.0273(10) Uani 1 1 d . . .
C35 C 0.0787(3) 0.0077(3) 0.1490(2) 0.0270(9) Uani 1 1 d . . .
C36 C 0.0643(3) -0.0639(3) 0.1232(2) 0.0278(9) Uani 1 1 d . . .
H36A H 0.0187 -0.0957 0.1553 0.033 Uiso 1 1 calc R . .
C37 C 0.1157(4) -0.0897(3) 0.0512(3) 0.0311(10) Uani 1 1 d . . .
C38 C 0.1866(4) -0.0487(4) 0.0032(3) 0.0352(11) Uani 1 1 d . . .
H38A H 0.2215 -0.0668 -0.0455 0.042 Uiso 1 1 calc R . .
C39 C 0.2051(4) 0.0200(4) 0.0285(3) 0.0349(11) Uani 1 1 d . B .
C40 C 0.1519(4) 0.0469(3) 0.0993(2) 0.0299(10) Uani 1 1 d . . .
H40A H 0.1657 0.0942 0.1149 0.036 Uiso 1 1 calc R . .
C41 C 0.0966(4) -0.1657(4) 0.0264(3) 0.0371(11) Uani 1 1 d . . .
F1 F -0.0035(3) -0.1591(3) 0.0507(2) 0.0678(10) Uani 1 1 d U . .
F2 F 0.1555(3) -0.2564(2) 0.0478(2) 0.0633(10) Uani 1 1 d U . .
F3 F 0.1221(3) -0.1624(3) -0.04737(19) 0.0646(10) Uani 1 1 d U . .
C42 C 0.2813(4) 0.0657(4) -0.0199(3) 0.0506(14) Uani 1 1 d D . .
F4 F 0.3302(9) 0.0392(8) -0.0851(4) 0.068(3) Uani 0.516(10) 1 d PDU B 1
F5 F 0.3667(6) 0.0369(7) 0.0104(4) 0.069(3) Uani 0.516(10) 1 d PDU B 1
F6 F 0.2499(7) 0.1586(5) -0.0164(6) 0.079(3) Uani 0.516(10) 1 d PDU B 1
F4B F 0.3598(7) 0.0078(6) -0.0673(5) 0.058(3) Uani 0.484(10) 1 d PDU B 2
F5B F 0.3144(9) 0.1078(9) 0.0114(5) 0.080(3) Uani 0.484(10) 1 d PDU B 2
F6B F 0.2323(6) 0.1400(6) -0.0671(5) 0.082(3) Uani 0.484(10) 1 d PDU B 2
C43 C -0.0855(4) 0.0253(3) 0.2778(2) 0.0285(9) Uani 1 1 d . . .
C44 C -0.1579(4) 0.0244(3) 0.2447(3) 0.0292(9) Uani 1 1 d . . .
H44A H -0.1412 0.0310 0.1925 0.035 Uiso 1 1 calc R . .
C45 C -0.2541(4) 0.0143(3) 0.2863(3) 0.0325(10) Uani 1 1 d . . .
C46 C -0.2821(4) 0.0061(4) 0.3619(3) 0.0424(12) Uani 1 1 d . . .
H46A H -0.3472 -0.0015 0.3899 0.051 Uiso 1 1 calc R . .
C47 C -0.2138(4) 0.0092(4) 0.3962(3) 0.0423(12) Uani 1 1 d . . .
C48 C -0.1185(4) 0.0188(4) 0.3551(3) 0.0354(11) Uani 1 1 d . . .
H48A H -0.0732 0.0211 0.3804 0.042 Uiso 1 1 calc R . .
C49 C -0.3246(4) 0.0072(4) 0.2473(3) 0.0390(11) Uani 1 1 d . . .
F7 F -0.4229(3) 0.0220(3) 0.2898(2) 0.0640(10) Uani 1 1 d U . .
F8 F -0.2869(3) -0.0811(3) 0.2238(2) 0.0693(11) Uani 1 1 d U . .
F9 F -0.3334(3) 0.0713(2) 0.18727(18) 0.0500(8) Uani 1 1 d U . .
C50 C -0.2376(6) -0.0035(6) 0.4788(3) 0.0644(18) Uani 1 1 d . . .
F10 F -0.2357(4) 0.0674(4) 0.5043(2) 0.1010(15) Uani 1 1 d U . .
F11 F -0.3299(3) -0.0148(4) 0.5118(2) 0.0828(12) Uani 1 1 d U . .
F12 F -0.1631(4) -0.0840(4) 0.5036(2) 0.0938(14) Uani 1 1 d U . .
C51 C 0.1197(4) -0.0288(3) 0.2750(2) 0.0269(9) Uani 1 1 d . . .
C52 C 0.1204(4) -0.1184(3) 0.3156(2) 0.0284(9) Uani 1 1 d . . .
H52A H 0.0638 -0.1385 0.3208 0.034 Uiso 1 1 calc R . .
C53 C 0.2013(4) -0.1791(3) 0.3488(2) 0.0312(10) Uani 1 1 d . C .
C54 C 0.2867(4) -0.1530(3) 0.3412(3) 0.0332(10) Uani 1 1 d . . .
H54A H 0.3420 -0.1939 0.3636 0.040 Uiso 1 1 calc R . .
C55 C 0.2889(4) -0.0659(3) 0.3002(3) 0.0321(10) Uani 1 1 d . . .
C56 C 0.2070(4) -0.0051(3) 0.2681(2) 0.0305(10) Uani 1 1 d . . .
H56A H 0.2106 0.0545 0.2406 0.037 Uiso 1 1 calc R . .
C57 C 0.1959(4) -0.2723(3) 0.3928(3) 0.0395(12) Uani 1 1 d D . .
F13 F 0.2434(5) -0.3471(3) 0.3526(2) 0.0751(16) Uani 0.843(7) 1 d PDU C 1
F14 F 0.0987(3) -0.2683(4) 0.4263(3) 0.0766(17) Uani 0.843(7) 1 d PDU C 1
F15 F 0.2465(4) -0.3006(3) 0.4450(3) 0.0697(15) Uani 0.843(7) 1 d PDU C 1
F13B F 0.2877(11) -0.3463(14) 0.3854(15) 0.079(7) Uani 0.157(7) 1 d PDU C 2
F14B F 0.1341(17) -0.3043(16) 0.3760(13) 0.060(6) Uani 0.157(7) 1 d PDU C 2
F15B F 0.158(2) -0.264(2) 0.4639(6) 0.086(7) Uani 0.157(7) 1 d PDU C 2
C58 C 0.3780(4) -0.0335(4) 0.2912(3) 0.0424(12) Uani 1 1 d . . .
F16 F 0.4595(3) -0.1034(3) 0.3114(3) 0.0848(13) Uani 1 1 d U . .
F17 F 0.3459(3) 0.0404(3) 0.3320(2) 0.0675(10) Uani 1 1 d U . .
F18 F 0.4148(3) 0.0012(3) 0.22271(17) 0.0523(8) Uani 1 1 d U . .
C59 C 0.0000(3) 0.1573(3) 0.2313(2) 0.0280(9) Uani 1 1 d . . .
C60 C 0.0055(4) 0.1974(4) 0.2871(3) 0.0324(10) Uani 1 1 d . . .
H60A H 0.0297 0.1549 0.3271 0.039 Uiso 1 1 calc R . .
C61 C -0.0231(4) 0.2976(4) 0.2864(3) 0.0377(11) Uani 1 1 d . D .
C62 C -0.0589(4) 0.3622(4) 0.2291(3) 0.0384(11) Uani 1 1 d . . .
H62A H -0.0780 0.4305 0.2282 0.046 Uiso 1 1 calc R . .
C63 C -0.0659(4) 0.3242(3) 0.1731(3) 0.0347(10) Uani 1 1 d . E .
C64 C -0.0379(4) 0.2246(3) 0.1747(3) 0.0305(10) Uani 1 1 d . . .
H64A H -0.0446 0.2009 0.1359 0.037 Uiso 1 1 calc R . .
C65 C -0.0107(4) 0.3352(4) 0.3459(3) 0.0498(14) Uani 1 1 d D . .
F19 F -0.0631(6) 0.3132(6) 0.4111(3) 0.070(2) Uani 0.640(8) 1 d PDU D 1
F20 F 0.0908(5) 0.3052(7) 0.3447(4) 0.084(2) Uani 0.640(8) 1 d PDU D 1
F21 F -0.0394(9) 0.4327(4) 0.3375(5) 0.102(3) Uani 0.640(8) 1 d PDU D 1
F19B F -0.1015(7) 0.3959(10) 0.3849(8) 0.087(4) Uani 0.360(8) 1 d PDU D 2
F20B F 0.0213(13) 0.2657(7) 0.3998(6) 0.091(4) Uani 0.360(8) 1 d PDU D 2
F21B F 0.0521(10) 0.3821(10) 0.3248(6) 0.071(3) Uani 0.360(8) 1 d PDU D 2
C66 C -0.1032(4) 0.3909(3) 0.1101(3) 0.0468(13) Uani 1 1 d D . .
F22 F -0.1034(11) 0.4790(5) 0.1022(6) 0.083(3) Uani 0.525(10) 1 d PDU E 1
F23 F -0.0463(8) 0.3568(6) 0.0446(3) 0.079(3) Uani 0.525(10) 1 d PDU E 1
F24 F -0.2001(6) 0.4013(8) 0.1111(5) 0.081(3) Uani 0.525(10) 1 d PDU E 1
F22B F -0.1718(9) 0.4786(6) 0.1300(5) 0.080(3) Uani 0.475(10) 1 d PDU E 2
F23B F -0.0243(7) 0.4092(10) 0.0597(6) 0.096(4) Uani 0.475(10) 1 d PDU E 2
F24B F -0.1502(10) 0.3596(7) 0.0798(6) 0.074(3) Uani 0.475(10) 1 d PDU E 2
C68 C 0.8915(15) 0.6921(15) 0.2729(13) 0.120(5) Uani 0.59(2) 1 d PDU F 1
H68A H 0.8725 0.6473 0.3162 0.144 Uiso 0.59(2) 1 calc PR F 1
H68B H 0.8257 0.7499 0.2711 0.144 Uiso 0.59(2) 1 calc PR F 1
Cl1 Cl 0.9762(10) 0.7293(9) 0.2878(7) 0.114(3) Uani 0.59(2) 1 d PDU F 1
Cl2 Cl 0.9287(14) 0.6366(10) 0.1988(8) 0.173(4) Uani 0.59(2) 1 d PDU F 1
C68B C 0.901(2) 0.7203(18) 0.222(2) 0.121(6) Uani 0.41(2) 1 d PDU F 2
H68C H 0.8323 0.7226 0.2582 0.145 Uiso 0.41(2) 1 calc PR F 2
H68D H 0.8862 0.7813 0.1882 0.145 Uiso 0.41(2) 1 calc PR F 2
Cl1B Cl 0.9816(15) 0.7183(15) 0.2667(12) 0.135(5) Uani 0.41(2) 1 d PDU F 2
Cl2B Cl 0.9448(12) 0.6271(8) 0.1736(9) 0.130(4) Uani 0.41(2) 1 d PDU F 2
C69 C 0.5459(9) 0.8361(11) 0.4576(7) 0.081(4) Uani 0.532(10) 1 d PDU G 1
H69A H 0.5676 0.8557 0.4933 0.097 Uiso 0.532(10) 1 calc PR G 1
H69B H 0.5038 0.8959 0.4315 0.097 Uiso 0.532(10) 1 calc PR G 1
Cl3 Cl 0.4702(3) 0.7627(3) 0.5032(2) 0.0603(13) Uani 0.532(10) 1 d PDU G 1
Cl4 Cl 0.6589(4) 0.7646(5) 0.3941(3) 0.115(3) Uani 0.532(10) 1 d PDU G 1
C69B C 0.5851(17) 0.7905(16) 0.4289(10) 0.103(5) Uani 0.468(10) 1 d PDU G 2
H69C H 0.6373 0.7842 0.4543 0.124 Uiso 0.468(10) 1 calc PR G 2
H69D H 0.5560 0.8595 0.4085 0.124 Uiso 0.468(10) 1 calc PR G 2
Cl3B Cl 0.4816(15) 0.7567(15) 0.4917(10) 0.282(8) Uani 0.468(10) 1 d PDU G 2
Cl4B Cl 0.6490(8) 0.7133(7) 0.3561(6) 0.168(4) Uani 0.468(10) 1 d PDU G 2

loop_
_atom_site_aniso_label
_atom_site_aniso_U_11
_atom_site_aniso_U_22
_atom_site_aniso_U_33
_atom_site_aniso_U_23
_atom_site_aniso_U_13
_atom_site_aniso_U_12
P1 0.0289(6) 0.0278(6) 0.0253(6) -0.0021(4) -0.0075(5) -0.0114(5)
S1 0.0441(7) 0.0311(6) 0.0303(6) 0.0004(5) -0.0109(5) -0.0156(5)
S2 0.0365(7) 0.0465(7) 0.0306(6) -0.0001(5) -0.0120(5) -0.0136(6)
N1 0.0261(19) 0.0295(19) 0.0283(19) -0.0039(15) -0.0074(16) -0.0102(16)
N2 0.027(2) 0.029(2) 0.036(2) -0.0076(16) -0.0050(17) -0.0085(16)
N3 0.043(2) 0.031(2) 0.030(2) -0.0017(16) -0.0130(18) -0.0156(18)
C1 0.041(3) 0.041(3) 0.027(2) 0.001(2) -0.013(2) -0.017(2)
C2 0.055(3) 0.042(3) 0.040(3) -0.003(2) -0.015(3) -0.020(3)
C3 0.066(4) 0.054(4) 0.052(4) -0.016(3) -0.018(3) -0.012(3)
C4 0.052(4) 0.077(5) 0.045(3) -0.023(3) -0.010(3) -0.007(3)
C5 0.045(4) 0.100(5) 0.048(4) -0.009(3) -0.005(3) -0.040(4)
C6 0.049(3) 0.060(3) 0.039(3) -0.005(3) -0.011(3) -0.029(3)
C7 0.030(2) 0.031(2) 0.026(2) -0.0039(18) -0.0066(19) -0.0118(19)
C8 0.030(2) 0.030(2) 0.024(2) -0.0041(17) -0.0064(19) -0.0105(19)
C9 0.037(3) 0.034(2) 0.028(2) -0.0064(19) -0.004(2) -0.018(2)
C10 0.045(3) 0.045(3) 0.037(3) -0.007(2) -0.005(2) -0.025(2)
C11 0.052(4) 0.057(4) 0.055(4) -0.012(3) 0.004(3) -0.037(3)
C12 0.068(4) 0.041(3) 0.063(4) -0.006(3) 0.007(3) -0.034(3)
C13 0.060(4) 0.031(3) 0.051(3) -0.003(2) 0.001(3) -0.016(3)
C14 0.040(3) 0.031(2) 0.031(2) -0.0025(19) -0.003(2) -0.012(2)
C15 0.042(3) 0.029(2) 0.040(3) 0.001(2) -0.014(2) -0.005(2)
C16 0.031(3) 0.036(3) 0.038(3) -0.003(2) -0.014(2) -0.008(2)
C17 0.025(2) 0.033(2) 0.033(2) -0.0006(19) -0.0059(19) -0.0121(19)
C18 0.024(2) 0.035(2) 0.032(2) 0.0013(19) -0.0079(19) -0.0152(19)
C19 0.030(2) 0.046(3) 0.031(2) 0.000(2) -0.008(2) -0.020(2)
C20 0.042(3) 0.057(3) 0.036(3) -0.009(2) -0.012(2) -0.020(3)
C21 0.058(4) 0.075(4) 0.044(3) -0.018(3) -0.016(3) -0.023(3)
C22 0.057(4) 0.108(6) 0.047(4) -0.008(4) -0.026(3) -0.034(4)
C23 0.039(3) 0.077(4) 0.049(3) 0.008(3) -0.022(3) -0.022(3)
C24 0.029(3) 0.056(3) 0.040(3) 0.006(2) -0.016(2) -0.019(2)
C25 0.025(2) 0.044(3) 0.049(3) 0.004(2) -0.011(2) -0.007(2)
C26 0.032(3) 0.033(3) 0.047(3) -0.004(2) -0.007(2) -0.008(2)
C27 0.036(3) 0.047(3) 0.041(3) -0.014(2) 0.003(2) -0.015(2)
C28 0.023(2) 0.037(3) 0.038(3) -0.004(2) -0.005(2) -0.009(2)
C29 0.050(3) 0.039(3) 0.038(3) -0.008(2) -0.013(2) -0.021(2)
C30 0.055(4) 0.064(4) 0.055(3) -0.001(3) -0.019(3) -0.038(3)
C31 0.066(4) 0.040(3) 0.046(3) -0.011(2) -0.013(3) -0.021(3)
C32 0.043(7) 0.035(4) 0.029(5) 0.004(4) -0.011(5) -0.018(4)
C33 0.044(7) 0.048(6) 0.036(6) 0.005(5) -0.015(6) -0.015(5)
C34 0.054(8) 0.050(8) 0.029(5) -0.004(5) -0.009(5) -0.015(7)
C32B 0.044(8) 0.035(5) 0.030(6) -0.003(4) -0.016(6) -0.019(5)
C33B 0.045(9) 0.056(8) 0.047(8) 0.006(7) -0.018(7) -0.016(7)
C34B 0.045(9) 0.040(8) 0.039(8) 0.008(6) -0.012(6) -0.013(7)
B1 0.026(3) 0.031(3) 0.028(3) -0.001(2) -0.009(2) -0.012(2)
C35 0.024(2) 0.027(2) 0.030(2) -0.0016(17) -0.0125(19) -0.0058(18)
C36 0.026(2) 0.027(2) 0.030(2) 0.0023(18) -0.0129(19) -0.0082(18)
C37 0.028(2) 0.030(2) 0.036(3) -0.0060(19) -0.014(2) -0.0062(19)
C38 0.038(3) 0.040(3) 0.029(2) -0.008(2) -0.009(2) -0.014(2)
C39 0.035(3) 0.040(3) 0.030(2) -0.003(2) -0.008(2) -0.015(2)
C40 0.028(2) 0.036(2) 0.030(2) -0.0065(19) -0.0075(19) -0.015(2)
C41 0.038(3) 0.036(3) 0.042(3) -0.009(2) -0.016(2) -0.012(2)
F1 0.050(2) 0.075(2) 0.097(3) -0.039(2) -0.0126(18) -0.0320(18)
F2 0.084(2) 0.0350(16) 0.086(2) -0.0069(16) -0.050(2) -0.0147(16)
F3 0.097(3) 0.070(2) 0.0485(19) -0.0139(16) -0.0270(18) -0.042(2)
C42 0.058(4) 0.065(4) 0.036(3) -0.017(3) 0.005(3) -0.037(3)
F4 0.081(5) 0.086(5) 0.049(4) -0.013(4) -0.004(4) -0.049(4)
F5 0.059(4) 0.082(5) 0.079(4) 0.006(4) -0.015(3) -0.049(4)
F6 0.072(5) 0.049(4) 0.093(5) 0.002(3) 0.015(4) -0.035(3)
F4B 0.040(4) 0.054(4) 0.059(4) -0.001(3) 0.008(3) -0.017(3)
F5B 0.095(5) 0.101(6) 0.072(5) -0.025(4) -0.007(4) -0.067(4)
F6B 0.072(5) 0.079(5) 0.084(5) 0.028(4) -0.010(4) -0.044(4)
C43 0.028(2) 0.030(2) 0.029(2) -0.0021(18) -0.0091(19) -0.0115(19)
C44 0.028(2) 0.030(2) 0.029(2) -0.0026(18) -0.0082(19) -0.0096(19)
C45 0.028(2) 0.032(2) 0.038(3) -0.004(2) -0.008(2) -0.011(2)
C46 0.034(3) 0.050(3) 0.044(3) -0.005(2) -0.002(2) -0.022(2)
C47 0.038(3) 0.053(3) 0.034(3) -0.004(2) -0.003(2) -0.022(3)
C48 0.033(3) 0.044(3) 0.031(2) -0.004(2) -0.008(2) -0.017(2)
C49 0.033(3) 0.036(3) 0.051(3) -0.007(2) -0.013(2) -0.014(2)
F7 0.0392(18) 0.092(3) 0.071(2) -0.0026(19) -0.0162(16) -0.0361(18)
F8 0.076(2) 0.0483(19) 0.103(3) -0.0211(18) -0.053(2) -0.0130(17)
F9 0.0504(18) 0.0567(18) 0.0554(18) 0.0039(15) -0.0294(15) -0.0250(15)
C50 0.063(4) 0.097(5) 0.039(3) -0.012(3) 0.004(3) -0.046(4)
F10 0.128(4) 0.133(4) 0.057(2) -0.034(2) -0.005(2) -0.067(3)
F11 0.071(3) 0.128(3) 0.047(2) 0.000(2) 0.0026(18) -0.053(2)
F12 0.089(3) 0.125(3) 0.056(2) 0.021(2) -0.028(2) -0.038(3)
C51 0.028(2) 0.031(2) 0.024(2) -0.0023(17) -0.0079(18) -0.0124(19)
C52 0.028(2) 0.034(2) 0.026(2) -0.0036(18) -0.0069(19) -0.0140(19)
C53 0.034(3) 0.031(2) 0.028(2) -0.0008(18) -0.011(2) -0.011(2)
C54 0.031(2) 0.036(3) 0.031(2) 0.0021(19) -0.013(2) -0.009(2)
C55 0.029(2) 0.040(3) 0.031(2) 0.002(2) -0.013(2) -0.016(2)
C56 0.033(2) 0.031(2) 0.029(2) 0.0048(18) -0.013(2) -0.014(2)
C57 0.040(3) 0.038(3) 0.037(3) 0.004(2) -0.014(2) -0.013(2)
F13 0.116(4) 0.042(2) 0.058(3) -0.0051(19) -0.007(3) -0.034(2)
F14 0.043(2) 0.066(3) 0.090(3) 0.039(2) -0.007(2) -0.024(2)
F15 0.098(3) 0.065(3) 0.067(3) 0.033(2) -0.055(3) -0.045(2)
F13B 0.078(8) 0.071(8) 0.081(8) 0.002(6) -0.017(6) -0.029(6)
F14B 0.066(8) 0.053(7) 0.066(8) 0.005(5) -0.021(5) -0.032(5)
F15B 0.091(9) 0.079(8) 0.080(8) 0.002(6) -0.016(6) -0.034(6)
C58 0.041(3) 0.049(3) 0.046(3) 0.010(2) -0.024(3) -0.023(3)
F16 0.057(2) 0.083(3) 0.130(3) 0.043(2) -0.062(2) -0.039(2)
F17 0.077(2) 0.095(3) 0.061(2) -0.0161(19) -0.0146(18) -0.060(2)
F18 0.0470(18) 0.070(2) 0.0495(18) 0.0033(15) -0.0109(15) -0.0378(16)
C59 0.025(2) 0.035(2) 0.027(2) -0.0023(18) -0.0084(18) -0.0126(19)
C60 0.027(2) 0.042(3) 0.030(2) -0.007(2) -0.007(2) -0.014(2)
C61 0.037(3) 0.044(3) 0.036(3) -0.016(2) -0.005(2) -0.017(2)
C62 0.036(3) 0.035(3) 0.047(3) -0.010(2) -0.008(2) -0.014(2)
C63 0.032(3) 0.032(2) 0.040(3) -0.003(2) -0.011(2) -0.011(2)
C64 0.031(2) 0.032(2) 0.031(2) -0.0045(19) -0.011(2) -0.012(2)
C65 0.056(4) 0.051(3) 0.049(3) -0.020(3) -0.012(3) -0.020(3)
F19 0.082(4) 0.109(5) 0.039(3) -0.022(3) -0.004(3) -0.058(4)
F20 0.069(4) 0.125(5) 0.087(4) -0.054(4) -0.028(3) -0.036(3)
F21 0.158(6) 0.075(4) 0.095(4) -0.030(3) -0.051(4) -0.040(4)
F19B 0.082(6) 0.106(6) 0.090(6) -0.056(5) -0.020(5) -0.030(5)
F20B 0.121(7) 0.089(6) 0.080(6) -0.023(4) -0.044(5) -0.034(5)
F21B 0.079(6) 0.092(6) 0.076(5) -0.022(4) -0.014(4) -0.061(5)
C66 0.049(3) 0.032(3) 0.056(4) 0.003(2) -0.019(3) -0.012(2)
F22 0.120(6) 0.054(4) 0.087(5) 0.017(3) -0.046(4) -0.040(4)
F23 0.092(5) 0.065(4) 0.042(3) 0.008(3) -0.021(3) 0.003(3)
F24 0.057(4) 0.099(5) 0.073(5) 0.026(4) -0.033(3) -0.021(4)
F22B 0.080(5) 0.056(4) 0.068(5) 0.000(3) -0.026(4) 0.009(4)
F23B 0.079(5) 0.108(6) 0.075(5) 0.040(4) -0.021(4) -0.035(4)
F24B 0.101(6) 0.067(5) 0.077(5) 0.004(4) -0.056(4) -0.034(4)
C68 0.123(8) 0.106(8) 0.121(8) -0.015(7) -0.027(7) -0.035(6)
Cl1 0.124(5) 0.096(4) 0.139(6) -0.030(4) -0.024(4) -0.057(4)
Cl2 0.221(8) 0.146(6) 0.166(7) -0.053(5) -0.056(6) -0.060(5)
C68B 0.129(8) 0.104(8) 0.126(9) -0.026(8) -0.029(8) -0.035(7)
Cl1B 0.103(6) 0.117(7) 0.154(9) -0.020(6) -0.020(6) -0.018(5)
Cl2B 0.152(6) 0.066(4) 0.135(8) -0.014(4) 0.013(6) -0.043(4)
C69 0.080(6) 0.082(6) 0.075(6) -0.004(5) -0.023(5) -0.026(5)
Cl3 0.067(2) 0.0594(19) 0.067(2) 0.0058(14) -0.0376(16) -0.0269(15)
Cl4 0.090(3) 0.120(4) 0.089(3) 0.011(3) -0.017(2) -0.012(3)
C69B 0.099(7) 0.107(7) 0.097(7) -0.006(5) -0.030(5) -0.031(5)
Cl3B 0.278(10) 0.275(10) 0.278(10) -0.021(6) -0.074(6) -0.093(6)
Cl4B 0.168(6) 0.156(6) 0.171(6) 0.008(4) -0.030(4) -0.076(4)

loop_
_atom_type_symbol
_atom_type_description
_atom_type_scat_dispersion_real
_atom_type_scat_dispersion_imag
_atom_type_scat_source
C C 0.0033 0.0016 'International Tables Vol C Tables 4.2.6.8 and 6.1.1.4'
H H 0.0000 0.0000 'International Tables Vol C Tables 4.2.6.8 and 6.1.1.4'
B B 0.0013 0.0007 'International Tables Vol C Tables 4.2.6.8 and 6.1.1.4'
N N 0.0061 0.0033 'International Tables Vol C Tables 4.2.6.8 and 6.1.1.4'
F F 0.0171 0.0103 'International Tables Vol C Tables 4.2.6.8 and 6.1.1.4'
P P 0.1023 0.0942 'International Tables Vol C Tables 4.2.6.8 and 6.1.1.4'
S S 0.1246 0.1234 'International Tables Vol C Tables 4.2.6.8 and 6.1.1.4'
Cl Cl 0.1484 0.1585 'International Tables Vol C Tables 4.2.6.8 and 6.1.1.4'

loop_
_geom_angle_atom_site_label_1
_geom_angle_atom_site_label_2
_geom_angle_atom_site_label_3
_geom_angle
_geom_angle_site_symmetry_1
_geom_angle_site_symmetry_3
N3 P1 N1 114.1(2) . .
N3 P1 N2 110.8(2) . .
N1 P1 N2 104.11(19) . .
N3 P1 S1 106.36(15) . .
N1 P1 S1 108.19(14) . .
N2 P1 S1 113.44(15) . .
S2 S1 P1 103.49(7) . .
C1 S2 S1 104.07(16) . .
C7 N1 C28 116.6(4) . .
C7 N1 P1 122.4(3) . .
C28 N1 P1 117.9(3) . .
C17 N2 C27 115.6(4) . .
C17 N2 P1 115.4(3) . .
C27 N2 P1 119.0(3) . .
C29 N3 C32 117.3(9) . .
C29 N3 C32B 112.7(10) . .
C29 N3 P1 128.4(3) . .
C32 N3 P1 114.2(9) . .
C32B N3 P1 118.0(9) . .
C6 C1 C2 120.4(5) . .
C6 C1 S2 121.8(4) . .
C2 C1 S2 117.6(4) . .
C3 C2 C1 120.1(6) . .
C3 C2 H2A 119.9 . .
C1 C2 H2A 119.9 . .
C2 C3 C4 119.4(6) . .
C2 C3 H3A 120.3 . .
C4 C3 H3A 120.3 . .
C5 C4 C3 120.8(6) . .
C5 C4 H4A 119.6 . .
C3 C4 H4A 119.6 . .
C4 C5 C6 119.9(6) . .
C4 C5 H5A 120.0 . .
C6 C5 H5A 120.0 . .
C1 C6 C5 119.3(6) . .
C1 C6 H6A 120.3 . .
C5 C6 H6A 120.3 . .
C8 C7 C16 121.9(4) . .
C8 C7 N1 120.3(4) . .
C16 C7 N1 117.7(4) . .
C7 C8 C9 118.0(4) . .
C7 C8 C18 121.6(4) . .
C9 C8 C18 120.3(4) . .
C10 C9 C14 118.2(4) . .
C10 C9 C8 122.5(4) . .
C14 C9 C8 119.3(4) . .
C11 C10 C9 120.5(5) . .
C11 C10 H10A 119.7 . .
C9 C10 H10A 119.7 . .
C10 C11 C12 121.0(6) . .
C10 C11 H11A 119.5 . .
C12 C11 H11A 119.5 . .
C13 C12 C11 120.2(5) . .
C13 C12 H12A 119.9 . .
C11 C12 H12A 119.9 . .
C12 C13 C14 120.9(6) . .
C12 C13 H13A 119.5 . .
C14 C13 H13A 119.5 . .
C15 C14 C13 121.8(5) . .
C15 C14 C9 119.1(4) . .
C13 C14 C9 119.1(5) . .
C16 C15 C14 121.5(4) . .
C16 C15 H15A 119.2 . .
C14 C15 H15A 119.2 . .
C15 C16 C7 119.9(5) . .
C15 C16 H16A 120.1 . .
C7 C16 H16A 120.1 . .
C18 C17 C26 121.6(4) . .
C18 C17 N2 119.0(4) . .
C26 C17 N2 119.4(4) . .
C17 C18 C19 118.5(4) . .
C17 C18 C8 120.9(4) . .
C19 C18 C8 120.6(4) . .
C20 C19 C24 118.5(4) . .
C20 C19 C18 122.6(4) . .
C24 C19 C18 118.8(5) . .
C21 C20 C19 120.7(5) . .
C21 C20 H20A 119.6 . .
C19 C20 H20A 119.6 . .
C20 C21 C22 120.6(6) . .
C20 C21 H21A 119.7 . .
C22 C21 H21A 119.7 . .
C23 C22 C21 120.2(5) . .
C23 C22 H22A 119.9 . .
C21 C22 H22A 119.9 . .
C22 C23 C24 121.2(6) . .
C22 C23 H23 119.4 . .
C24 C23 H23 119.4 . .
C23 C24 C25 122.0(5) . .
C23 C24 C19 118.7(5) . .
C25 C24 C19 119.3(4) . .
C26 C25 C24 121.1(5) . .
C26 C25 H25A 119.5 . .
C24 C25 H25A 119.5 . .
C25 C26 C17 120.3(5) . .
C25 C26 H26A 119.9 . .
C17 C26 H26A 119.9 . .
N2 C27 H27A 109.5 . .
N2 C27 H27B 109.5 . .
H27A C27 H27B 109.5 . .
N2 C27 H27C 109.5 . .
H27A C27 H27C 109.5 . .
H27B C27 H27C 109.5 . .
N1 C28 H28A 109.5 . .
N1 C28 H28B 109.5 . .
H28A C28 H28B 109.5 . .
N1 C28 H28C 109.5 . .
H28A C28 H28C 109.5 . .
H28B C28 H28C 109.5 . .
C31 C29 N3 114.2(4) . .
C31 C29 C30 113.2(5) . .
N3 C29 C30 113.2(4) . .
C31 C29 H29A 105.0 . .
N3 C29 H29A 105.0 . .
C30 C29 H29A 105.0 . .
C29 C30 H30A 109.5 . .
C29 C30 H30B 109.5 . .
H30A C30 H30B 109.5 . .
C29 C30 H30C 109.5 . .
H30A C30 H30C 109.5 . .
H30B C30 H30C 109.5 . .
C29 C31 H31A 109.5 . .
C29 C31 H31B 109.5 . .
H31A C31 H31B 109.5 . .
C29 C31 H31C 109.5 . .
H31A C31 H31C 109.5 . .
H31B C31 H31C 109.5 . .
N3 C32 C34 112.7(12) . .
N3 C32 C33 108.0(12) . .
C34 C32 C33 112.0(9) . .
N3 C32 H32A 108.0 . .
C34 C32 H32A 108.0 . .
C33 C32 H32A 108.0 . .
N3 C32B C33B 115.5(17) . .
N3 C32B C34B 110.1(15) . .
C33B C32B C34B 111.4(11) . .
N3 C32B H32B 106.4 . .
C33B C32B H32B 106.4 . .
C34B C32B H32B 106.4 . .
C32B C33B H33D 109.5 . .
C32B C33B H33E 109.5 . .
H33D C33B H33E 109.5 . .
C32B C33B H33F 109.5 . .
H33D C33B H33F 109.5 . .
H33E C33B H33F 109.5 . .
C32B C34B H34D 109.5 . .
C32B C34B H34E 109.5 . .
H34D C34B H34E 109.5 . .
C32B C34B H34F 109.5 . .
H34D C34B H34F 109.5 . .
H34E C34B H34F 109.5 . .
C35 B1 C43 115.6(4) . .
C35 B1 C51 104.2(4) . .
C43 B1 C51 110.4(4) . .
C35 B1 C59 109.8(4) . .
C43 B1 C59 104.8(4) . .
C51 B1 C59 112.2(3) . .
C40 C35 C36 115.4(4) . .
C40 C35 B1 118.7(4) . .
C36 C35 B1 125.6(4) . .
C37 C36 C35 121.5(4) . .
C37 C36 H36A 119.2 . .
C35 C36 H36A 119.2 . .
C38 C37 C36 121.5(4) . .
C38 C37 C41 119.3(4) . .
C36 C37 C41 119.2(4) . .
C37 C38 C39 118.0(4) . .
C37 C38 H38A 121.0 . .
C39 C38 H38A 121.0 . .
C40 C39 C38 120.2(4) . .
C40 C39 C42 119.2(4) . .
C38 C39 C42 120.6(4) . .
C39 C40 C35 123.3(4) . .
C39 C40 H40A 118.3 . .
C35 C40 H40A 118.3 . .
F1 C41 F2 106.6(4) . .
F1 C41 F3 105.9(4) . .
F2 C41 F3 104.4(4) . .
F1 C41 C37 113.6(4) . .
F2 C41 C37 112.6(4) . .
F3 C41 C37 113.0(4) . .
F5B C42 F4 122.3(8) . .
F5B C42 F6 52.5(6) . .
F4 C42 F6 114.1(7) . .
F5B C42 F4B 111.8(7) . .
F6 C42 F4B 131.0(7) . .
F5B C42 F6B 103.3(7) . .
F4 C42 F6B 73.6(7) . .
F6 C42 F6B 53.6(6) . .
F4B C42 F6B 100.6(6) . .
F4 C42 F5 101.1(7) . .
F6 C42 F5 96.5(6) . .
F4B C42 F5 77.7(6) . .
F6B C42 F5 139.2(6) . .
F5B C42 C39 116.8(6) . .
F4 C42 C39 118.2(6) . .
F6 C42 C39 114.7(5) . .
F4B C42 C39 113.2(6) . .
F6B C42 C39 109.3(5) . .
F5 C42 C39 108.6(5) . .
C44 C43 C48 115.0(4) . .
C44 C43 B1 124.8(4) . .
C48 C43 B1 120.1(4) . .
C43 C44 C45 121.9(4) . .
C43 C44 H44A 119.0 . .
C45 C44 H44A 119.0 . .
C46 C45 C44 121.0(4) . .
C46 C45 C49 119.9(4) . .
C44 C45 C49 119.0(4) . .
C45 C46 C47 118.5(5) . .
C45 C46 H46A 120.7 . .
C47 C46 H46A 120.7 . .
C46 C47 C48 120.4(5) . .
C46 C47 C50 121.2(5) . .
C48 C47 C50 118.3(5) . .
C47 C48 C43 123.0(4) . .
C47 C48 H48A 118.5 . .
C43 C48 H48A 118.5 . .
F7 C49 F9 106.6(4) . .
F7 C49 F8 106.6(4) . .
F9 C49 F8 105.7(4) . .
F7 C49 C45 112.8(4) . .
F9 C49 C45 113.1(4) . .
F8 C49 C45 111.4(4) . .
F10 C50 F11 109.6(6) . .
F10 C50 F12 103.6(6) . .
F11 C50 F12 105.6(6) . .
F10 C50 C47 112.6(6) . .
F11 C50 C47 112.4(6) . .
F12 C50 C47 112.4(6) . .
C56 C51 C52 115.7(4) . .
C56 C51 B1 122.1(4) . .
C52 C51 B1 122.0(4) . .
C53 C52 C51 122.4(4) . .
C53 C52 H52A 118.8 . .
C51 C52 H52A 118.8 . .
C54 C53 C52 120.4(4) . .
C54 C53 C57 119.9(4) . .
C52 C53 C57 119.7(4) . .
C55 C54 C53 118.3(4) . .
C55 C54 H54A 120.8 . .
C53 C54 H54A 120.8 . .
C54 C55 C56 120.9(4) . .
C54 C55 C58 120.5(4) . .
C56 C55 C58 118.6(4) . .
C55 C56 C51 122.3(4) . .
C55 C56 H56A 118.8 . .
C51 C56 H56A 118.8 . .
F14 C57 F13B 131.0(12) . .
F14 C57 F15B 60.2(12) . .
F13B C57 F15B 105.3(12) . .
F14 C57 F14B 48.8(10) . .
F13B C57 F14B 104.6(11) . .
F15B C57 F14B 105.5(12) . .
F14 C57 F13 107.3(5) . .
F13B C57 F13 46.6(12) . .
F15B C57 F13 134.1(12) . .
F14B C57 F13 62.8(11) . .
F14 C57 F15 106.0(4) . .
F13B C57 F15 59.5(12) . .
F15B C57 F15 50.2(12) . .
F14B C57 F15 133.7(10) . .
F13 C57 F15 103.6(4) . .
F14 C57 C53 113.7(4) . .
F13B C57 C53 114.9(12) . .
F15B C57 C53 112.5(12) . .
F14B C57 C53 113.2(10) . .
F13 C57 C53 112.6(4) . .
F15 C57 C53 112.8(4) . .
F16 C58 F18 107.3(5) . .
F16 C58 F17 106.5(4) . .
F18 C58 F17 104.7(4) . .
F16 C58 C55 113.1(4) . .
F18 C58 C55 113.3(4) . .
F17 C58 C55 111.4(5) . .
C60 C59 C64 115.6(4) . .
C60 C59 B1 123.3(4) . .
C64 C59 B1 121.0(4) . .
C59 C60 C61 122.4(4) . .
C59 C60 H60A 118.8 . .
C61 C60 H60A 118.8 . .
C62 C61 C60 120.6(4) . .
C62 C61 C65 119.6(4) . .
C60 C61 C65 119.7(5) . .
C63 C62 C61 118.1(4) . .
C63 C62 H62A 121.0 . .
C61 C62 H62A 121.0 . .
C64 C63 C62 120.7(4) . .
C64 C63 C66 119.4(4) . .
C62 C63 C66 119.9(4) . .
C63 C64 C59 122.6(4) . .
C63 C64 H64A 118.7 . .
C59 C64 H64A 118.7 . .
F21B C65 F19 130.1(7) . .
F21B C65 F20 49.9(6) . .
F19 C65 F20 108.5(6) . .
F21B C65 F19B 104.6(8) . .
F19 C65 F19B 54.8(7) . .
F20 C65 F19B 134.3(7) . .
F21B C65 F21 53.7(7) . .
F19 C65 F21 106.5(6) . .
F20 C65 F21 101.6(6) . .
F19B C65 F21 56.2(7) . .
F21B C65 F20B 106.7(8) . .
F19 C65 F20B 49.0(6) . .
F20 C65 F20B 63.4(7) . .
F19B C65 F20B 100.6(8) . .
F21 C65 F20B 132.6(7) . .
F21B C65 C61 115.5(6) . .
F19 C65 C61 114.4(5) . .
F20 C65 C61 111.6(5) . .
F19B C65 C61 113.9(6) . .
F21 C65 C61 113.3(5) . .
F20B C65 C61 114.0(6) . .
F24B C66 F22 127.9(7) . .
F24B C66 F23B 109.3(8) . .
F22 C66 F23B 62.7(7) . .
F22 C66 F24 106.4(7) . .
F23B C66 F24 134.2(7) . .
F24B C66 F22B 106.1(7) . .
F23B C66 F22B 103.8(7) . .
F24 C66 F22B 70.6(7) . .
F24B C66 F23 64.4(6) . .
F22 C66 F23 104.8(7) . .
F23B C66 F23 48.6(6) . .
F24 C66 F23 101.1(7) . .
F22B C66 F23 133.1(6) . .
F24B C66 C63 114.5(5) . .
F22 C66 C63 116.1(5) . .
F23B C66 C63 110.6(6) . .
F24 C66 C63 113.5(5) . .
F22B C66 C63 111.9(5) . .
F23 C66 C63 113.4(5) . .
Cl2 C68 Cl1 118.6(12) . .
Cl2 C68 H68A 107.7 . .
Cl1 C68 H68A 107.7 . .
Cl2 C68 H68B 107.7 . .
Cl1 C68 H68B 107.7 . .
H68A C68 H68B 107.1 . .
Cl2B C68B Cl1B 115.5(15) . .
Cl2B C68B H68C 108.4 . .
Cl1B C68B H68C 108.4 . .
Cl2B C68B H68D 108.4 . .
Cl1B C68B H68D 108.4 . .
H68C C68B H68D 107.5 . .
Cl3 C69 Cl4 106.6(8) . .
Cl3 C69 H69A 110.4 . .
Cl4 C69 H69A 110.4 . .
Cl3 C69 H69B 110.4 . .
Cl4 C69 H69B 110.4 . .
H69A C69 H69B 108.6 . .
Cl3B C69B Cl4B 109.3(12) . .
Cl3B C69B H69C 109.8 . .
Cl4B C69B H69C 109.8 . .
Cl3B C69B H69D 109.8 . .
Cl4B C69B H69D 109.8 . .
H69C C69B H69D 108.3 . .

loop_
_geom_bond_atom_site_label_1
_geom_bond_atom_site_label_2
_geom_bond_distance
_geom_bond_site_symmetry_2
P1 N3 1.629(4) .
P1 N1 1.638(4) .
P1 N2 1.655(4) .
P1 S1 2.0993(16) .
S1 S2 2.0625(17) .
S2 C1 1.781(5) .
N1 C7 1.446(6) .
N1 C28 1.485(6) .
N2 C17 1.449(6) .
N2 C27 1.487(6) .
N3 C29 1.508(6) .
N3 C32 1.515(9) .
N3 C32B 1.516(10) .
C1 C6 1.385(7) .
C1 C2 1.392(7) .
C2 C3 1.380(8) .
C2 H2A 0.9500 .
C3 C4 1.387(10) .
C3 H3A 0.9500 .
C4 C5 1.380(10) .
C4 H4A 0.9500 .
C5 C6 1.392(9) .
C5 H5A 0.9500 .
C6 H6A 0.9500 .
C7 C8 1.385(6) .
C7 C16 1.415(6) .
C8 C9 1.448(6) .
C8 C18 1.484(6) .
C9 C10 1.422(7) .
C9 C14 1.427(7) .
C10 C11 1.367(7) .
C10 H10A 0.9500 .
C11 C12 1.396(9) .
C11 H11A 0.9500 .
C12 C13 1.362(9) .
C12 H12A 0.9500 .
C13 C14 1.415(7) .
C13 H13A 0.9500 .
C14 C15 1.410(7) .
C15 C16 1.358(7) .
C15 H15A 0.9500 .
C16 H16A 0.9500 .
C17 C18 1.368(7) .
C17 C26 1.421(7) .
C18 C19 1.447(6) .
C19 C20 1.406(7) .
C19 C24 1.426(7) .
C20 C21 1.370(8) .
C20 H20A 0.9500 .
C21 C22 1.398(10) .
C21 H21A 0.9500 .
C22 C23 1.354(10) .
C22 H22A 0.9500 .
C23 C24 1.412(8) .
C23 H23 0.9500 .
C24 C25 1.414(8) .
C25 C26 1.345(8) .
C25 H25A 0.9500 .
C26 H26A 0.9500 .
C27 H27A 0.9800 .
C27 H27B 0.9800 .
C27 H27C 0.9800 .
C28 H28A 0.9800 .
C28 H28B 0.9800 .
C28 H28C 0.9800 .
C29 C31 1.501(8) .
C29 C30 1.525(8) .
C29 H29A 1.0000 .
C30 H30A 0.9800 .
C30 H30B 0.9800 .
C30 H30C 0.9800 .
C31 H31A 0.9800 .
C31 H31B 0.9800 .
C31 H31C 0.9800 .
C32 C34 1.530(12) .
C32 C33 1.533(13) .
C32 H32A 1.0000 .
C33 H33A 0.9800 .
C33 H33B 0.9800 .
C33 H33C 0.9800 .
C34 H34A 0.9800 .
C34 H34B 0.9800 .
C34 H34C 0.9800 .
C32B C33B 1.529(14) .
C32B C34B 1.529(13) .
C32B H32B 1.0000 .
C33B H33D 0.9800 .
C33B H33E 0.9800 .
C33B H33F 0.9800 .
C34B H34D 0.9800 .
C34B H34E 0.9800 .
C34B H34F 0.9800 .
B1 C35 1.637(7) .
B1 C43 1.641(7) .
B1 C51 1.642(6) .
B1 C59 1.652(7) .
C35 C40 1.403(6) .
C35 C36 1.403(6) .
C36 C37 1.400(6) .
C36 H36A 0.9500 .
C37 C38 1.384(7) .
C37 C41 1.494(6) .
C38 C39 1.393(7) .
C38 H38A 0.9500 .
C39 C40 1.387(7) .
C39 C42 1.485(7) .
C40 H40A 0.9500 .
C41 F1 1.322(6) .
C41 F2 1.336(6) .
C41 F3 1.346(6) .
C42 F5B 1.275(7) .
C42 F4 1.284(7) .
C42 F6 1.297(7) .
C42 F4B 1.315(7) .
C42 F6B 1.379(7) .
C42 F5 1.400(7) .
C43 C44 1.399(6) .
C43 C48 1.405(6) .
C44 C45 1.400(6) .
C44 H44A 0.9500 .
C45 C46 1.374(7) .
C45 C49 1.500(7) .
C46 C47 1.377(8) .
C46 H46A 0.9500 .
C47 C48 1.384(7) .
C47 C50 1.504(8) .
C48 H48A 0.9500 .
C49 F7 1.328(6) .
C49 F9 1.338(6) .
C49 F8 1.340(6) .
C50 F10 1.293(8) .
C50 F11 1.331(7) .
C50 F12 1.361(9) .
C51 C56 1.401(6) .
C51 C52 1.403(6) .
C52 C53 1.397(6) .
C52 H52A 0.9500 .
C53 C54 1.394(7) .
C53 C57 1.491(6) .
C54 C55 1.383(7) .
C54 H54A 0.9500 .
C55 C56 1.395(6) .
C55 C58 1.497(7) .
C56 H56A 0.9500 .
C57 F14 1.309(5) .
C57 F13B 1.315(9) .
C57 F15B 1.316(9) .
C57 F14B 1.324(9) .
C57 F13 1.324(5) .
C57 F15 1.332(5) .
C58 F16 1.315(6) .
C58 F18 1.328(6) .
C58 F17 1.349(7) .
C59 C60 1.392(6) .
C59 C64 1.402(6) .
C60 C61 1.394(7) .
C60 H60A 0.9500 .
C61 C62 1.388(7) .
C61 C65 1.485(7) .
C62 C63 1.386(7) .
C62 H62A 0.9500 .
C63 C64 1.384(7) .
C63 C66 1.492(7) .
C64 H64A 0.9500 .
C65 F21B 1.282(7) .
C65 F19 1.285(6) .
C65 F20 1.328(6) .
C65 F19B 1.330(8) .
C65 F21 1.342(6) .
C65 F20B 1.353(8) .
C66 F24B 1.297(7) .
C66 F22 1.306(6) .
C66 F23B 1.308(7) .
C66 F24 1.328(7) .
C66 F22B 1.330(7) .
C66 F23 1.339(7) .
C68 Cl2 1.646(11) .
C68 Cl1 1.662(11) .
C68 H68A 0.9900 .
C68 H68B 0.9900 .
C68B Cl2B 1.652(12) .
C68B Cl1B 1.654(12) .
C68B H68C 0.9900 .
C68B H68D 0.9900 .
C69 Cl3 1.765(11) .
C69 Cl4 1.767(12) .
C69 H69A 0.9900 .
C69 H69B 0.9900 .
C69B Cl3B 1.759(12) .
C69B Cl4B 1.785(13) .
C69B H69C 0.9900 .
C69B H69D 0.9900 .

loop_
_geom_torsion_atom_site_label_1
_geom_torsion_atom_site_label_2
_geom_torsion_atom_site_label_3
_geom_torsion_atom_site_label_4
_geom_torsion
_geom_torsion_site_symmetry_1
_geom_torsion_site_symmetry_2
_geom_torsion_site_symmetry_3
_geom_torsion_site_symmetry_4
N3 P1 S1 S2 -175.10(17) . . . .
N1 P1 S1 S2 -52.17(16) . . . .
N2 P1 S1 S2 62.80(17) . . . .
P1 S1 S2 C1 95.99(18) . . . .
N3 P1 N1 C7 -92.7(4) . . . .
N2 P1 N1 C7 28.2(4) . . . .
S1 P1 N1 C7 149.2(3) . . . .
N3 P1 N1 C28 66.5(4) . . . .
N2 P1 N1 C28 -172.6(3) . . . .
S1 P1 N1 C28 -51.6(3) . . . .
N3 P1 N2 C17 -179.9(3) . . . .
N1 P1 N2 C17 57.1(3) . . . .
S1 P1 N2 C17 -60.3(3) . . . .
N3 P1 N2 C27 -35.8(4) . . . .
N1 P1 N2 C27 -158.8(4) . . . .
S1 P1 N2 C27 83.8(4) . . . .
N1 P1 N3 C29 -134.2(4) . . . .
N2 P1 N3 C29 108.7(4) . . . .
S1 P1 N3 C29 -15.0(5) . . . .
N1 P1 N3 C32 49.9(11) . . . .
N2 P1 N3 C32 -67.2(11) . . . .
S1 P1 N3 C32 169.1(11) . . . .
N1 P1 N3 C32B 34.0(15) . . . .
N2 P1 N3 C32B -83.1(15) . . . .
S1 P1 N3 C32B 153.1(15) . . . .
S1 S2 C1 C6 58.3(4) . . . .
S1 S2 C1 C2 -126.0(4) . . . .
C6 C1 C2 C3 0.3(8) . . . .
S2 C1 C2 C3 -175.5(4) . . . .
C1 C2 C3 C4 -0.8(8) . . . .
C2 C3 C4 C5 0.2(9) . . . .
C3 C4 C5 C6 0.7(10) . . . .
C2 C1 C6 C5 0.6(8) . . . .
S2 C1 C6 C5 176.3(4) . . . .
C4 C5 C6 C1 -1.1(9) . . . .
C28 N1 C7 C8 137.1(4) . . . .
P1 N1 C7 C8 -63.5(5) . . . .
C28 N1 C7 C16 -41.6(6) . . . .
P1 N1 C7 C16 117.9(4) . . . .
C16 C7 C8 C9 -4.5(7) . . . .
N1 C7 C8 C9 176.8(4) . . . .
C16 C7 C8 C18 178.2(4) . . . .
N1 C7 C8 C18 -0.4(6) . . . .
C7 C8 C9 C10 -173.1(4) . . . .
C18 C8 C9 C10 4.2(7) . . . .
C7 C8 C9 C14 5.5(6) . . . .
C18 C8 C9 C14 -177.2(4) . . . .
C14 C9 C10 C11 1.3(7) . . . .
C8 C9 C10 C11 180.0(5) . . . .
C9 C10 C11 C12 0.2(8) . . . .
C10 C11 C12 C13 -1.0(9) . . . .
C11 C12 C13 C14 0.1(9) . . . .
C12 C13 C14 C15 -176.4(5) . . . .
C12 C13 C14 C9 1.5(8) . . . .
C10 C9 C14 C15 175.8(5) . . . .
C8 C9 C14 C15 -2.9(7) . . . .
C10 C9 C14 C13 -2.2(7) . . . .
C8 C9 C14 C13 179.2(5) . . . .
C13 C14 C15 C16 177.0(5) . . . .
C9 C14 C15 C16 -0.9(7) . . . .
C14 C15 C16 C7 2.0(8) . . . .
C8 C7 C16 C15 0.8(7) . . . .
N1 C7 C16 C15 179.5(4) . . . .
C27 N2 C17 C18 142.9(4) . . . .
P1 N2 C17 C18 -71.8(5) . . . .
C27 N2 C17 C26 -39.0(6) . . . .
P1 N2 C17 C26 106.4(4) . . . .
C26 C17 C18 C19 -7.6(7) . . . .
N2 C17 C18 C19 170.5(4) . . . .
C26 C17 C18 C8 173.2(4) . . . .
N2 C17 C18 C8 -8.7(6) . . . .
C7 C8 C18 C17 55.8(6) . . . .
C9 C8 C18 C17 -121.4(5) . . . .
C7 C8 C18 C19 -123.4(5) . . . .
C9 C8 C18 C19 59.4(6) . . . .
C17 C18 C19 C20 -171.9(5) . . . .
C8 C18 C19 C20 7.4(7) . . . .
C17 C18 C19 C24 6.2(6) . . . .
C8 C18 C19 C24 -174.6(4) . . . .
C24 C19 C20 C21 1.3(8) . . . .
C18 C19 C20 C21 179.3(5) . . . .
C19 C20 C21 C22 0.2(9) . . . .
C20 C21 C22 C23 -1.4(10) . . . .
C21 C22 C23 C24 0.9(10) . . . .
C22 C23 C24 C25 -178.6(6) . . . .
C22 C23 C24 C19 0.6(9) . . . .
C20 C19 C24 C23 -1.7(7) . . . .
C18 C19 C24 C23 -179.8(5) . . . .
C20 C19 C24 C25 177.6(5) . . . .
C18 C19 C24 C25 -0.5(7) . . . .
C23 C24 C25 C26 175.2(5) . . . .
C19 C24 C25 C26 -4.0(8) . . . .
C24 C25 C26 C17 2.8(8) . . . .
C18 C17 C26 C25 3.2(7) . . . .
N2 C17 C26 C25 -174.9(4) . . . .
C32 N3 C29 C31 116.4(12) . . . .
C32B N3 C29 C31 132.0(14) . . . .
P1 N3 C29 C31 -59.4(6) . . . .
C32 N3 C29 C30 -112.0(12) . . . .
C32B N3 C29 C30 -96.5(15) . . . .
P1 N3 C29 C30 72.2(6) . . . .
C29 N3 C32 C34 -56.9(17) . . . .
C32B N3 C32 C34 -132(7) . . . .
P1 N3 C32 C34 119.5(11) . . . .
C29 N3 C32 C33 67.3(14) . . . .
C32B N3 C32 C33 -8(5) . . . .
P1 N3 C32 C33 -116.3(11) . . . .
C29 N3 C32B C33B 53(2) . . . .
C32 N3 C32B C33B 165(7) . . . .
P1 N3 C32B C33B -116.7(15) . . . .
C29 N3 C32B C34B -74(2) . . . .
C32 N3 C32B C34B 37(6) . . . .
P1 N3 C32B C34B 116.1(14) . . . .
C43 B1 C35 C40 158.6(4) . . . .
C51 B1 C35 C40 -80.0(5) . . . .
C59 B1 C35 C40 40.3(5) . . . .
C43 B1 C35 C36 -28.2(6) . . . .
C51 B1 C35 C36 93.2(5) . . . .
C59 B1 C35 C36 -146.5(4) . . . .
C40 C35 C36 C37 -3.4(6) . . . .
B1 C35 C36 C37 -176.8(4) . . . .
C35 C36 C37 C38 2.8(7) . . . .
C35 C36 C37 C41 -179.3(4) . . . .
C36 C37 C38 C39 -0.4(7) . . . .
C41 C37 C38 C39 -178.2(4) . . . .
C37 C38 C39 C40 -1.2(7) . . . .
C37 C38 C39 C42 179.1(4) . . . .
C38 C39 C40 C35 0.4(7) . . . .
C42 C39 C40 C35 -179.9(4) . . . .
C36 C35 C40 C39 1.8(6) . . . .
B1 C35 C40 C39 175.8(4) . . . .
C38 C37 C41 F1 -142.3(5) . . . .
C36 C37 C41 F1 39.8(6) . . . .
C38 C37 C41 F2 96.4(5) . . . .
C36 C37 C41 F2 -81.5(6) . . . .
C38 C37 C41 F3 -21.6(6) . . . .
C36 C37 C41 F3 160.5(4) . . . .
C40 C39 C42 F5B 17.5(10) . . . .
C38 C39 C42 F5B -162.8(8) . . . .
C40 C39 C42 F4 179.5(7) . . . .
C38 C39 C42 F4 -0.8(10) . . . .
C40 C39 C42 F6 -41.2(9) . . . .
C38 C39 C42 F6 138.4(7) . . . .
C40 C39 C42 F4B 149.5(7) . . . .
C38 C39 C42 F4B -30.8(8) . . . .
C40 C39 C42 F6B -99.2(7) . . . .
C38 C39 C42 F6B 80.5(7) . . . .
C40 C39 C42 F5 65.3(7) . . . .
C38 C39 C42 F5 -115.0(6) . . . .
C35 B1 C43 C44 -25.1(6) . . . .
C51 B1 C43 C44 -143.0(4) . . . .
C59 B1 C43 C44 96.0(5) . . . .
C35 B1 C43 C48 158.9(4) . . . .
C51 B1 C43 C48 41.0(6) . . . .
C59 B1 C43 C48 -80.0(5) . . . .
C48 C43 C44 C45 -2.2(7) . . . .
B1 C43 C44 C45 -178.4(4) . . . .
C43 C44 C45 C46 1.0(7) . . . .
C43 C44 C45 C49 -176.0(4) . . . .
C44 C45 C46 C47 0.7(8) . . . .
C49 C45 C46 C47 177.6(5) . . . .
C45 C46 C47 C48 -0.9(8) . . . .
C45 C46 C47 C50 -177.5(6) . . . .
C46 C47 C48 C43 -0.4(8) . . . .
C50 C47 C48 C43 176.2(5) . . . .
C44 C43 C48 C47 1.9(7) . . . .
B1 C43 C48 C47 178.3(5) . . . .
C46 C45 C49 F7 18.6(7) . . . .
C44 C45 C49 F7 -164.4(4) . . . .
C46 C45 C49 F9 139.7(5) . . . .
C44 C45 C49 F9 -43.3(6) . . . .
C46 C45 C49 F8 -101.3(6) . . . .
C44 C45 C49 F8 75.7(6) . . . .
C46 C47 C50 F10 -126.0(7) . . . .
C48 C47 C50 F10 57.4(8) . . . .
C46 C47 C50 F11 -1.6(9) . . . .
C48 C47 C50 F11 -178.1(6) . . . .
C46 C47 C50 F12 117.4(6) . . . .
C48 C47 C50 F12 -59.2(8) . . . .
C35 B1 C51 C56 81.1(5) . . . .
C43 B1 C51 C56 -154.1(4) . . . .
C59 B1 C51 C56 -37.6(6) . . . .
C35 B1 C51 C52 -94.2(5) . . . .
C43 B1 C51 C52 30.6(6) . . . .
C59 B1 C51 C52 147.1(4) . . . .
C56 C51 C52 C53 1.5(7) . . . .
B1 C51 C52 C53 177.1(4) . . . .
C51 C52 C53 C54 -1.3(7) . . . .
C51 C52 C53 C57 178.6(4) . . . .
C52 C53 C54 C55 0.0(7) . . . .
C57 C53 C54 C55 -179.8(4) . . . .
C53 C54 C55 C56 0.8(7) . . . .
C53 C54 C55 C58 179.0(5) . . . .
C54 C55 C56 C51 -0.5(7) . . . .
C58 C55 C56 C51 -178.7(5) . . . .
C52 C51 C56 C55 -0.7(7) . . . .
B1 C51 C56 C55 -176.2(4) . . . .
C54 C53 C57 F14 147.9(5) . . . .
C52 C53 C57 F14 -31.9(7) . . . .
C54 C53 C57 F13B -38.5(15) . . . .
C52 C53 C57 F13B 141.6(14) . . . .
C54 C53 C57 F15B 81.9(15) . . . .
C52 C53 C57 F15B -97.9(15) . . . .
C54 C53 C57 F14B -158.6(13) . . . .
C52 C53 C57 F14B 21.6(14) . . . .
C54 C53 C57 F13 -89.7(6) . . . .
C52 C53 C57 F13 90.5(6) . . . .
C54 C53 C57 F15 27.2(7) . . . .
C52 C53 C57 F15 -152.7(5) . . . .
C54 C55 C58 F16 13.8(7) . . . .
C56 C55 C58 F16 -168.0(5) . . . .
C54 C55 C58 F18 136.1(5) . . . .
C56 C55 C58 F18 -45.7(7) . . . .
C54 C55 C58 F17 -106.2(5) . . . .
C56 C55 C58 F17 72.1(6) . . . .
C35 B1 C59 C60 -147.8(4) . . . .
C43 B1 C59 C60 87.4(5) . . . .
C51 B1 C59 C60 -32.5(6) . . . .
C35 B1 C59 C64 36.7(6) . . . .
C43 B1 C59 C64 -88.1(5) . . . .
C51 B1 C59 C64 152.1(4) . . . .
C64 C59 C60 C61 -0.9(7) . . . .
B1 C59 C60 C61 -176.6(4) . . . .
C59 C60 C61 C62 0.0(8) . . . .
C59 C60 C61 C65 -177.2(4) . . . .
C60 C61 C62 C63 0.4(7) . . . .
C65 C61 C62 C63 177.7(5) . . . .
C61 C62 C63 C64 0.0(7) . . . .
C61 C62 C63 C66 -179.6(5) . . . .
C62 C63 C64 C59 -1.0(8) . . . .
C66 C63 C64 C59 178.6(4) . . . .
C60 C59 C64 C63 1.4(7) . . . .
B1 C59 C64 C63 177.2(4) . . . .
C62 C61 C65 F21B -57.9(10) . . . .
C60 C61 C65 F21B 119.4(9) . . . .
C62 C61 C65 F19 123.8(6) . . . .
C60 C61 C65 F19 -58.9(7) . . . .
C62 C61 C65 F20 -112.5(7) . . . .
C60 C61 C65 F20 64.8(7) . . . .
C62 C61 C65 F19B 63.2(10) . . . .
C60 C61 C65 F19B -119.4(9) . . . .
C62 C61 C65 F21 1.4(8) . . . .
C60 C61 C65 F21 178.8(7) . . . .
C62 C61 C65 F20B 177.9(9) . . . .
C60 C61 C65 F20B -4.8(10) . . . .
C64 C63 C66 F24B 29.0(9) . . . .
C62 C63 C66 F24B -151.4(8) . . . .
C64 C63 C66 F22 -163.8(8) . . . .
C62 C63 C66 F22 15.8(9) . . . .
C64 C63 C66 F23B -95.0(9) . . . .
C62 C63 C66 F23B 84.6(9) . . . .
C64 C63 C66 F24 72.3(8) . . . .
C62 C63 C66 F24 -108.0(8) . . . .
C64 C63 C66 F22B 149.9(8) . . . .
C62 C63 C66 F22B -30.5(9) . . . .
C64 C63 C66 F23 -42.3(8) . . . .
C62 C63 C66 F23 137.3(7) . . . .
